data_7701940
loop_
_publ_author_name
'Yin, Jinlin'
'Fei, Honghan'

_publ_section_title
;
 Cationic two-dimensional inorganic networks of antimony oxide hydroxide
 for Lewis acid catalysis.
;
_journal_issue 12
_journal_name_full 'Dalton transactions (Cambridge, England : 2003)'
_journal_page_first 4054
_journal_page_last 4058
_journal_paper_doi 10.1039/c8dt00188j
_journal_volume 47
_journal_year 2018
_chemical_formula_sum 'C2 H5 O6 S Sb2'
_chemical_formula_weight 400.62
_space_group_IT_number 14
_space_group_name_Hall '-P 2ybc'
_space_group_name_H-M_alt 'P 1 21/c 1'
_symmetry_cell_setting monoclinic
_symmetry_space_group_name_Hall '-P 2ybc'
_symmetry_space_group_name_H-M 'P 1 21/c 1'
_atom_sites_solution_hydrogens geom
_atom_sites_solution_primary direct
_atom_sites_solution_secondary difmap
_audit_creation_method SHELXL-97
_audit_update_record
;
2018-02-07 deposited with the CCDC.
2018-02-28 downloaded from the CCDC.
;
_cell_angle_alpha 90.00
_cell_angle_beta 102.499(9)
_cell_angle_gamma 90.00
_cell_formula_units_Z 4
_cell_length_a 12.330(3)
_cell_length_b 10.154(3)
_cell_length_c 6.0161(15)
_cell_measurement_reflns_used 4281
_cell_measurement_temperature 273(2)
_cell_measurement_theta_max 54.917
_cell_measurement_theta_min 6.770
_cell_volume 735.4(3)
_computing_cell_refinement 'Bruker SAINT v7.34'
_computing_data_collection 'Bruker APEX-II v2.1-4'
_computing_data_reduction 'Bruker SAINT v7.34'
_computing_structure_refinement 'SHELXL-97 (Sheldrick, 1997)'
_computing_structure_solution 'SHELXS-97 (Sheldrick, 1990)'
_diffrn_ambient_temperature 273(2)
_diffrn_detector_area_resol_mean 83.33
_diffrn_measured_fraction_theta_full 0.958
_diffrn_measured_fraction_theta_max 0.958
_diffrn_measurement_device_type 'Bruker APEX-II'
_diffrn_measurement_method \w/2\q-scans
_diffrn_radiation_monochromator graphite
_diffrn_radiation_source 'fine-focus sealed tube'
_diffrn_radiation_type MoK\a
_diffrn_radiation_wavelength 0.71073
_diffrn_reflns_av_R_equivalents 0.0000
_diffrn_reflns_av_sigmaI/netI 0.0379
_diffrn_reflns_limit_h_max 16
_diffrn_reflns_limit_h_min 0
_diffrn_reflns_limit_k_max 0
_diffrn_reflns_limit_k_min -13
_diffrn_reflns_limit_l_max 7
_diffrn_reflns_limit_l_min -7
_diffrn_reflns_number 1620
_diffrn_reflns_theta_full 27.50
_diffrn_reflns_theta_max 27.50
_diffrn_reflns_theta_min 3.38
_exptl_absorpt_coefficient_mu 7.612
_exptl_absorpt_correction_T_max 0.09491
_exptl_absorpt_correction_T_min 0.06185
_exptl_absorpt_correction_type empirical
_exptl_absorpt_process_details SADABS
_exptl_crystal_colour colorless
_exptl_crystal_density_diffrn 3.619
_exptl_crystal_density_method 'not measured'
_exptl_crystal_description plate
_exptl_crystal_F_000 732
_exptl_crystal_size_max 0.08
_exptl_crystal_size_mid 0.07
_exptl_crystal_size_min 0.01
_refine_diff_density_max 1.512
_refine_diff_density_min -1.303
_refine_diff_density_rms 0.295
_refine_ls_extinction_method none
_refine_ls_goodness_of_fit_ref 1.056
_refine_ls_hydrogen_treatment mixed
_refine_ls_matrix_type full
_refine_ls_number_parameters 105
_refine_ls_number_reflns 1620
_refine_ls_number_restraints 7
_refine_ls_restrained_S_all 1.055
_refine_ls_R_factor_all 0.0413
_refine_ls_R_factor_gt 0.0354
_refine_ls_shift/su_max 0.035
_refine_ls_shift/su_mean 0.004
_refine_ls_structure_factor_coef Fsqd
_refine_ls_weighting_details 'calc w=1/[\s^2^(Fo^2^)+(0.0673P)^2^+0.0000P] where P=(Fo^2^+2Fc^2^)/3'
_refine_ls_weighting_scheme calc
_refine_ls_wR_factor_gt 0.0939
_refine_ls_wR_factor_ref 0.0962
_reflns_number_gt 1462
_reflns_number_total 1620
_reflns_threshold_expression >2sigma(I)
_cod_data_source_file c8dt00188j2.cif
_cod_data_source_block mo_160906b_5
_cod_original_sg_symbol_H-M P2(1)/c
_cod_database_code 7701940

loop_
_symmetry_equiv_pos_as_xyz
'x, y, z'
'-x, y+1/2, -z+1/2'
'-x, -y, -z'
'x, -y-1/2, z-1/2'

loop_
_atom_site_label
_atom_site_type_symbol
_atom_site_fract_x
_atom_site_fract_y
_atom_site_fract_z
_atom_site_U_iso_or_equiv
_atom_site_adp_type
_atom_site_occupancy
_atom_site_symmetry_multiplicity
_atom_site_calc_flag
_atom_site_refinement_flags
Sb1 Sb 0.72727(5) 0.65289(5) 0.52446(12) 0.01406(17) Uani 1 1 d .
C1 C 0.9240(8) 0.3870(9) 0.244(2) 0.027(2) Uani 1 1 d .
H1A H 0.9027 0.2951 0.2468 0.032 Uiso 1 1 calc R
H1B H 0.9833 0.3928 0.1620 0.032 Uiso 1 1 calc R
S1 S 0.80830(19) 0.4779(2) 0.0931(5) 0.0210(5) Uani 1 1 d .
O1 O 0.7227(5) 0.4715(6) 0.2297(12) 0.0225(15) Uani 1 1 d .
C2 C 0.9687(8) 0.4326(9) 0.489(2) 0.024(2) Uani 1 1 d .
H2A H 1.0189 0.3659 0.5682 0.029 Uiso 1 1 calc R
H2B H 0.9071 0.4396 0.5652 0.029 Uiso 1 1 calc R
Sb2 Sb 0.49653(5) 0.59920(5) 0.73010(10) 0.01627(18) Uani 1 1 d .
O2 O 0.8476(6) 0.6140(7) 0.0793(16) 0.0309(19) Uani 1 1 d .
O3 O 0.7693(6) 0.4148(9) -0.1261(15) 0.0375(19) Uani 1 1 d .
O4 O 0.6512(4) 0.7615(6) 0.2610(12) 0.0148(12) Uani 1 1 d U
O5 O 0.5864(5) 0.5536(5) 0.4923(13) 0.0154(13) Uani 1 1 d .
O6 O 0.4137(6) 0.7329(6) 0.5332(14) 0.0240(15) Uani 1 1 d D
H6 H 0.439(13) 0.774(18) 0.656(19) 0.10(7) Uiso 1 1 d D

loop_
_atom_site_aniso_label
_atom_site_aniso_U_11
_atom_site_aniso_U_22
_atom_site_aniso_U_33
_atom_site_aniso_U_23
_atom_site_aniso_U_13
_atom_site_aniso_U_12
Sb1 0.0148(3) 0.0146(3) 0.0126(3) 0.0013(3) 0.0026(3) 0.0006(2)
C1 0.019(4) 0.026(4) 0.036(7) -0.006(5) 0.007(5) 0.003(4)
S1 0.0217(11) 0.0241(11) 0.0156(13) -0.0008(11) 0.0007(11) 0.0021(8)
O1 0.014(3) 0.031(3) 0.022(4) -0.010(3) 0.003(4) 0.001(2)
C2 0.030(5) 0.026(4) 0.018(5) 0.004(5) 0.006(5) 0.003(4)
Sb2 0.0235(3) 0.0150(3) 0.0112(3) 0.0017(3) 0.0058(4) 0.0013(2)
O2 0.027(3) 0.028(3) 0.035(5) 0.016(4) 0.000(4) 0.000(3)
O3 0.034(4) 0.057(5) 0.019(4) -0.007(5) -0.002(4) 0.004(3)
O4 0.0151(14) 0.0152(14) 0.0140(16) 0.0009(10) 0.0030(10) 0.0004(9)
O5 0.012(3) 0.018(3) 0.017(3) -0.005(3) 0.005(3) -0.007(2)
O6 0.035(3) 0.019(3) 0.019(4) 0.007(3) 0.007(4) 0.006(3)

loop_
_atom_type_symbol
_atom_type_description
_atom_type_scat_dispersion_real
_atom_type_scat_dispersion_imag
_atom_type_scat_source
C C 0.0033 0.0016 'International Tables Vol C Tables 4.2.6.8 and 6.1.1.4'
H H 0.0000 0.0000 'International Tables Vol C Tables 4.2.6.8 and 6.1.1.4'
O O 0.0106 0.0060 'International Tables Vol C Tables 4.2.6.8 and 6.1.1.4'
S S 0.1246 0.1234 'International Tables Vol C Tables 4.2.6.8 and 6.1.1.4'
Sb Sb -0.5866 1.5461 'International Tables Vol C Tables 4.2.6.8 and 6.1.1.4'

loop_
_geom_angle_atom_site_label_1
_geom_angle_atom_site_label_2
_geom_angle_atom_site_label_3
_geom_angle
_geom_angle_site_symmetry_1
_geom_angle_site_symmetry_3
O5 Sb1 O4 87.3(2) . .
O5 Sb1 O4 76.2(2) . 4_576
O4 Sb1 O4 96.29(14) . 4_576
O5 Sb1 O1 71.2(2) . .
O4 Sb1 O1 84.9(2) . .
O4 Sb1 O1 147.3(2) 4_576 .
C2 C1 S1 114.8(7) . .
C2 C1 H1A 108.6 . .
S1 C1 H1A 108.6 . .
C2 C1 H1B 108.6 . .
S1 C1 H1B 108.6 . .
H1A C1 H1B 107.6 . .
O3 S1 O2 114.3(5) . .
O3 S1 O1 110.5(4) . .
O2 S1 O1 110.9(5) . .
O3 S1 C1 107.9(5) . .
O2 S1 C1 106.2(4) . .
O1 S1 C1 106.5(5) . .
S1 O1 Sb1 116.5(3) . .
C1 C2 C2 114.4(12) . 3_766
C1 C2 H2A 108.7 . .
C2 C2 H2A 108.7 3_766 .
C1 C2 H2B 108.7 . .
C2 C2 H2B 108.6 3_766 .
H2A C2 H2B 107.6 . .
O6 Sb2 O5 91.4(3) . .
O6 Sb2 O5 90.5(3) . 3_666
O5 Sb2 O5 70.0(2) . 3_666
O6 Sb2 O4 86.5(3) . 4_576
O5 Sb2 O4 68.8(2) . 4_576
O5 Sb2 O4 138.6(3) 3_666 4_576
O6 Sb2 H6 25.3(13) . .
O5 Sb2 H6 106(5) . .
O5 Sb2 H6 114.7(19) 3_666 .
O4 Sb2 H6 73(5) 4_576 .
Sb1 O4 Sb1 125.3(2) . 4_575
Sb1 O4 Sb2 129.1(3) . 4_575
Sb1 O4 Sb2 100.0(2) 4_575 4_575
Sb1 O5 Sb2 114.4(3) . .
Sb1 O5 Sb2 135.6(4) . 3_666
Sb2 O5 Sb2 110.0(2) . 3_666
Sb2 O6 H6 77(10) . .

loop_
_geom_bond_atom_site_label_1
_geom_bond_atom_site_label_2
_geom_bond_distance
_geom_bond_site_symmetry_2
Sb1 O5 1.981(5) .
Sb1 O4 1.991(6) .
Sb1 O4 2.059(7) 4_576
Sb1 O1 2.549(7) .
C1 C2 1.529(17) .
C1 S1 1.775(10) .
C1 H1A 0.9700 .
C1 H1B 0.9700 .
S1 O3 1.452(9) .
S1 O2 1.473(7) .
S1 O1 1.472(7) .
C2 C2 1.563(17) 3_766
C2 H2A 0.9700 .
C2 H2B 0.9700 .
Sb2 O6 1.941(7) .
Sb2 O5 2.044(7) .
Sb2 O5 2.156(6) 3_666
Sb2 O4 2.349(5) 4_576
Sb2 H6 1.93(19) .
O4 Sb1 2.059(7) 4_575
O4 Sb2 2.349(5) 4_575
O5 Sb2 2.156(6) 3_666
O6 H6 0.849(10) .
